data_7015234
loop_
_publ_author_name
'Babashkina, Maria G.'
'Safin, Damir A.'
'Bolte, Michael'
'Srebro, Monika'
'Mitoraj, Mariusz'
'Uthe, Andr\'e'
'Klein, Axel'
'K\"ockerling, Martin'

_publ_section_title
;
 Intramolecular hydrogen bonding controls 1,3-N,S- vs.
 1,5-S,S'-coordination in Ni(II) complexes of N-thiophosphorylated
 thioureas RNHC(S)NHP(S)(OiPr)2.
;
_journal_issue 13
_journal_name_full 'Dalton transactions (Cambridge, England : 2003)'
_journal_page_first 3142
_journal_page_last 3153
_journal_paper_doi 10.1039/c0dt01382j
_journal_volume 40
_journal_year 2011
_chemical_formula_moiety 'C16 H27 N2 O2 P S2'
_chemical_formula_sum 'C16 H27 N2 O2 P S2'
_chemical_formula_weight 374.49
_chemical_name_systematic
;
?
;
_space_group_IT_number 2
_symmetry_cell_setting triclinic
_symmetry_space_group_name_Hall '-P 1'
_symmetry_space_group_name_H-M 'P -1'
_atom_sites_solution_hydrogens geom
_atom_sites_solution_primary direct
_atom_sites_solution_secondary difmap
_audit_creation_method SHELXL-97
_cell_angle_alpha 82.561(7)
_cell_angle_beta 88.528(7)
_cell_angle_gamma 75.021(7)
_cell_formula_units_Z 2
_cell_length_a 9.6196(9)
_cell_length_b 10.0482(8)
_cell_length_c 10.6353(10)
_cell_measurement_reflns_used 8604
_cell_measurement_temperature 173(2)
_cell_measurement_theta_max 25.9
_cell_measurement_theta_min 3.5
_cell_volume 984.68(16)
_computing_cell_refinement 'X-Area (Stoe & Cie, 2001)'
_computing_data_collection 'X-Area (Stoe & Cie, 2001)'
_computing_data_reduction 'X-Area (Stoe & Cie, 2001)'
_computing_molecular_graphics 'XP in SHELXTL-Plus (Sheldrick, 1991)'
_computing_publication_material SHELXL97
_computing_structure_refinement 'SHELXL97 (Sheldrick, 2008) '
_computing_structure_solution 'SHELXS97 (Sheldrick, 2008) '
_diffrn_ambient_temperature 173(2)
_diffrn_measured_fraction_theta_full 0.996
_diffrn_measured_fraction_theta_max 0.973
_diffrn_measurement_device_type 'STOE IPDS II two-circle-diffractometer'
_diffrn_measurement_method \w
_diffrn_radiation_monochromator graphite
_diffrn_radiation_source 'fine-focus sealed tube'
_diffrn_radiation_type MoK\a
_diffrn_radiation_wavelength 0.71073
_diffrn_reflns_av_R_equivalents 0.0412
_diffrn_reflns_av_sigmaI/netI 0.0349
_diffrn_reflns_limit_h_max 11
_diffrn_reflns_limit_h_min -11
_diffrn_reflns_limit_k_max 12
_diffrn_reflns_limit_k_min -12
_diffrn_reflns_limit_l_max 10
_diffrn_reflns_limit_l_min -12
_diffrn_reflns_number 9742
_diffrn_reflns_theta_full 25.00
_diffrn_reflns_theta_max 25.73
_diffrn_reflns_theta_min 3.41
_diffrn_standards_number 0
_exptl_absorpt_coefficient_mu 0.361
_exptl_absorpt_correction_T_max 0.8543
_exptl_absorpt_correction_T_min 0.8457
_exptl_absorpt_correction_type multi-scan
_exptl_absorpt_process_details 'MULABS (Spek, 2003; Blessing, 1995)'
_exptl_crystal_colour colourless
_exptl_crystal_density_diffrn 1.263
_exptl_crystal_density_method 'not measured'
_exptl_crystal_description block
_exptl_crystal_F_000 400
_exptl_crystal_size_max 0.48
_exptl_crystal_size_mid 0.47
_exptl_crystal_size_min 0.45
_refine_diff_density_max 0.245
_refine_diff_density_min -0.308
_refine_diff_density_rms 0.049
_refine_ls_extinction_coef 0.050(3)
_refine_ls_extinction_expression Fc^*^=kFc[1+0.001xFc^2^\l^3^/sin(2\q)]^-1/4^
_refine_ls_extinction_method SHELXL
_refine_ls_goodness_of_fit_ref 1.025
_refine_ls_hydrogen_treatment mixed
_refine_ls_matrix_type full
_refine_ls_number_parameters 224
_refine_ls_number_reflns 3666
_refine_ls_number_restraints 0
_refine_ls_restrained_S_all 1.025
_refine_ls_R_factor_all 0.0388
_refine_ls_R_factor_gt 0.0335
_refine_ls_shift/su_max 0.001
_refine_ls_shift/su_mean 0.000
_refine_ls_structure_factor_coef Fsqd
_refine_ls_weighting_details 'calc w=1/[\s^2^(Fo^2^)+(0.0359P)^2^+0.5867P] where P=(Fo^2^+2Fc^2^)/3'
_refine_ls_weighting_scheme calc
_refine_ls_wR_factor_gt 0.0812
_refine_ls_wR_factor_ref 0.0847
_reflns_number_gt 3248
_reflns_number_total 3666
_reflns_threshold_expression I>2\s(I)
_cod_data_source_file c0dt01382j.txt
_cod_data_source_block safin36
_cod_depositor_comments
;
The following automatic conversions were performed:
'_symmetry_cell_setting' value 'Triclinic' changed to 'triclinic'
according to '/home/saulius/struct/CIF-dictionaries/cif_core.dic'
dictionary named 'cif_core.dic' version 2.4.1 from 2010-06-29.

Automatic conversion script
Id: cif_fix_enum 1555 2011-01-17 13:19:09Z saulius 
;
_cod_original_cell_volume 984.68(15)
_cod_database_code 7015234

loop_
_symmetry_equiv_pos_as_xyz
'x, y, z'
'-x, -y, -z'

loop_
_atom_site_label
_atom_site_type_symbol
_atom_site_fract_x
_atom_site_fract_y
_atom_site_fract_z
_atom_site_U_iso_or_equiv
_atom_site_adp_type
_atom_site_occupancy
_atom_site_symmetry_multiplicity
_atom_site_calc_flag
_atom_site_refinement_flags
_atom_site_disorder_assembly
_atom_site_disorder_group
P1 P 0.32965(4) 0.78600(4) 0.37303(4) 0.01809(13) Uani 1 1 d . . .
S1 S 0.38229(5) 0.59444(4) 0.34193(4) 0.02669(14) Uani 1 1 d . . .
O1 O 0.44680(12) 0.83170(12) 0.44491(11) 0.0226(3) Uani 1 1 d . . .
O2 O 0.28583(13) 0.89900(12) 0.25438(10) 0.0222(3) Uani 1 1 d . . .
N1 N 0.18633(15) 0.83337(15) 0.46481(13) 0.0207(3) Uani 1 1 d . . .
H1 H 0.128(2) 0.910(2) 0.440(2) 0.034(6) Uiso 1 1 d . . .
N2 N 0.24825(16) 0.65317(15) 0.62842(14) 0.0229(3) Uani 1 1 d . . .
H2 H 0.305(2) 0.614(2) 0.579(2) 0.026(5) Uiso 1 1 d . . .
C1 C 0.16175(17) 0.77751(17) 0.58646(15) 0.0202(3) Uani 1 1 d . . .
S2 S 0.02861(5) 0.86278(5) 0.67293(4) 0.02970(14) Uani 1 1 d . . .
C2 C 0.60158(19) 0.7923(2) 0.41560(18) 0.0295(4) Uani 1 1 d . . .
H2A H 0.6284 0.6969 0.3895 0.035 Uiso 1 1 calc R . .
C3 C 0.6323(3) 0.8944(4) 0.3095(3) 0.0794(11) Uani 1 1 d . . .
H3A H 0.5814 0.8884 0.2326 0.119 Uiso 1 1 calc R . .
H3B H 0.7360 0.8730 0.2936 0.119 Uiso 1 1 calc R . .
H3C H 0.5994 0.9886 0.3329 0.119 Uiso 1 1 calc R . .
C4 C 0.6788(2) 0.7922(2) 0.5362(2) 0.0404(5) Uani 1 1 d . . .
H4A H 0.6485 0.8846 0.5639 0.061 Uiso 1 1 calc R . .
H4B H 0.7828 0.7683 0.5217 0.061 Uiso 1 1 calc R . .
H4C H 0.6555 0.7236 0.6019 0.061 Uiso 1 1 calc R . .
C5 C 0.2566(2) 0.86999(19) 0.12707(16) 0.0277(4) Uani 1 1 d . . .
H5 H 0.3321 0.7874 0.1053 0.033 Uiso 1 1 calc R . .
C6 C 0.1121(3) 0.8416(2) 0.1227(2) 0.0456(5) Uani 1 1 d . . .
H6A H 0.1102 0.7595 0.1827 0.068 Uiso 1 1 calc R . .
H6B H 0.0931 0.8248 0.0368 0.068 Uiso 1 1 calc R . .
H6C H 0.0383 0.9218 0.1456 0.068 Uiso 1 1 calc R . .
C7 C 0.2687(3) 0.9973(2) 0.03914(19) 0.0458(6) Uani 1 1 d . . .
H7A H 0.1950 1.0784 0.0606 0.069 Uiso 1 1 calc R . .
H7B H 0.2547 0.9835 -0.0487 0.069 Uiso 1 1 calc R . .
H7C H 0.3643 1.0126 0.0486 0.069 Uiso 1 1 calc R . .
C11 C 0.23658(18) 0.58023(16) 0.75261(15) 0.0200(3) Uani 1 1 d . . .
C12 C 0.15204(19) 0.48622(18) 0.76774(16) 0.0234(4) Uani 1 1 d . . .
C13 C 0.14456(19) 0.41534(18) 0.88873(17) 0.0250(4) Uani 1 1 d . . .
H13 H 0.0876 0.3504 0.9010 0.030 Uiso 1 1 calc R . .
C14 C 0.21825(18) 0.43736(17) 0.99156(16) 0.0221(4) Uani 1 1 d . . .
C15 C 0.30193(18) 0.53185(17) 0.97164(15) 0.0214(3) Uani 1 1 d . . .
H15 H 0.3530 0.5475 1.0413 0.026 Uiso 1 1 calc R . .
C16 C 0.31330(18) 0.60438(16) 0.85275(16) 0.0208(3) Uani 1 1 d . . .
C17 C 0.0654(2) 0.4669(2) 0.65853(18) 0.0332(4) Uani 1 1 d . . .
H17A H -0.0149 0.5494 0.6390 0.050 Uiso 1 1 calc R . .
H17B H 0.0279 0.3852 0.6816 0.050 Uiso 1 1 calc R . .
H17C H 0.1270 0.4535 0.5840 0.050 Uiso 1 1 calc R . .
C18 C 0.2067(2) 0.3611(2) 1.12191(17) 0.0297(4) Uani 1 1 d . . .
H18A H 0.2844 0.2754 1.1342 0.044 Uiso 1 1 calc R . .
H18B H 0.1136 0.3382 1.1298 0.044 Uiso 1 1 calc R . .
H18C H 0.2147 0.4202 1.1864 0.044 Uiso 1 1 calc R . .
C19 C 0.4027(2) 0.70759(19) 0.83243(18) 0.0302(4) Uani 1 1 d . . .
H19A H 0.4521 0.7082 0.9117 0.045 Uiso 1 1 calc R . .
H19B H 0.3403 0.8003 0.8057 0.045 Uiso 1 1 calc R . .
H19C H 0.4741 0.6816 0.7666 0.045 Uiso 1 1 calc R . .

loop_
_atom_site_aniso_label
_atom_site_aniso_U_11
_atom_site_aniso_U_22
_atom_site_aniso_U_33
_atom_site_aniso_U_23
_atom_site_aniso_U_13
_atom_site_aniso_U_12
P1 0.0205(2) 0.0176(2) 0.0139(2) -0.00065(15) 0.00156(15) -0.00167(16)
S1 0.0355(3) 0.0187(2) 0.0231(2) -0.00356(16) 0.00157(18) -0.00172(17)
O1 0.0196(6) 0.0259(6) 0.0213(6) -0.0051(5) 0.0011(5) -0.0030(5)
O2 0.0312(7) 0.0203(6) 0.0133(6) 0.0006(4) 0.0003(5) -0.0047(5)
N1 0.0203(7) 0.0200(7) 0.0165(7) 0.0034(5) 0.0024(5) 0.0015(6)
N2 0.0240(7) 0.0223(7) 0.0155(7) 0.0022(6) 0.0048(6) 0.0038(6)
C1 0.0196(8) 0.0222(8) 0.0168(8) 0.0001(6) 0.0010(6) -0.0033(6)
S2 0.0269(2) 0.0283(2) 0.0230(2) 0.00571(17) 0.00900(17) 0.00716(18)
C2 0.0183(9) 0.0359(10) 0.0314(10) -0.0032(8) 0.0023(7) -0.0025(7)
C3 0.0359(14) 0.123(3) 0.0620(18) 0.0463(18) 0.0091(12) -0.0184(15)
C4 0.0275(10) 0.0491(12) 0.0453(12) -0.0106(10) -0.0076(9) -0.0083(9)
C5 0.0396(10) 0.0268(9) 0.0138(8) -0.0030(7) -0.0008(7) -0.0027(8)
C6 0.0497(13) 0.0472(13) 0.0418(12) -0.0033(10) -0.0173(10) -0.0150(11)
C7 0.0673(16) 0.0419(12) 0.0219(10) 0.0088(9) 0.0024(10) -0.0091(11)
C11 0.0210(8) 0.0178(8) 0.0155(8) 0.0027(6) 0.0026(6) 0.0024(6)
C12 0.0230(8) 0.0250(8) 0.0197(8) -0.0019(7) -0.0021(7) -0.0021(7)
C13 0.0266(9) 0.0255(8) 0.0235(9) 0.0019(7) -0.0016(7) -0.0100(7)
C14 0.0230(8) 0.0222(8) 0.0181(8) 0.0012(6) 0.0021(6) -0.0026(7)
C15 0.0243(8) 0.0221(8) 0.0166(8) -0.0020(6) -0.0019(6) -0.0037(7)
C16 0.0210(8) 0.0176(8) 0.0216(8) -0.0010(6) 0.0020(6) -0.0017(6)
C17 0.0339(10) 0.0438(11) 0.0229(9) -0.0034(8) -0.0068(8) -0.0114(9)
C18 0.0340(10) 0.0334(10) 0.0209(9) 0.0046(7) -0.0002(7) -0.0114(8)
C19 0.0373(10) 0.0273(9) 0.0277(9) 0.0007(7) 0.0015(8) -0.0136(8)

loop_
_atom_type_symbol
_atom_type_description
_atom_type_scat_dispersion_real
_atom_type_scat_dispersion_imag
_atom_type_scat_source
C C 0.0033 0.0016 'International Tables Vol C Tables 4.2.6.8 and 6.1.1.4'
H H 0.0000 0.0000 'International Tables Vol C Tables 4.2.6.8 and 6.1.1.4'
N N 0.0061 0.0033 'International Tables Vol C Tables 4.2.6.8 and 6.1.1.4'
O O 0.0106 0.0060 'International Tables Vol C Tables 4.2.6.8 and 6.1.1.4'
P P 0.1023 0.0942 'International Tables Vol C Tables 4.2.6.8 and 6.1.1.4'
S S 0.1246 0.1234 'International Tables Vol C Tables 4.2.6.8 and 6.1.1.4'

loop_
_geom_angle_atom_site_label_1
_geom_angle_atom_site_label_2
_geom_angle_atom_site_label_3
_geom_angle
_geom_angle_site_symmetry_1
_geom_angle_site_symmetry_3
_geom_angle_publ_flag
O1 P1 O2 105.15(6) . . ?
O1 P1 N1 101.15(7) . . ?
O2 P1 N1 100.24(7) . . ?
O1 P1 S1 114.90(5) . . ?
O2 P1 S1 116.87(5) . . ?
N1 P1 S1 116.29(6) . . ?
C2 O1 P1 123.58(11) . . ?
C5 O2 P1 124.79(11) . . ?
C1 N1 P1 128.89(12) . . ?
C1 N1 H1 114.1(16) . . ?
P1 N1 H1 115.8(15) . . ?
C1 N2 C11 123.38(15) . . ?
C1 N2 H2 117.7(14) . . ?
C11 N2 H2 118.7(14) . . ?
N2 C1 N1 116.36(15) . . ?
N2 C1 S2 123.11(13) . . ?
N1 C1 S2 120.52(12) . . ?
O1 C2 C4 105.94(15) . . ?
O1 C2 C3 108.98(16) . . ?
C4 C2 C3 112.9(2) . . ?
O1 C2 H2A 109.7 . . ?
C4 C2 H2A 109.7 . . ?
C3 C2 H2A 109.7 . . ?
C2 C3 H3A 109.5 . . ?
C2 C3 H3B 109.5 . . ?
H3A C3 H3B 109.5 . . ?
C2 C3 H3C 109.5 . . ?
H3A C3 H3C 109.5 . . ?
H3B C3 H3C 109.5 . . ?
C2 C4 H4A 109.5 . . ?
C2 C4 H4B 109.5 . . ?
H4A C4 H4B 109.5 . . ?
C2 C4 H4C 109.5 . . ?
H4A C4 H4C 109.5 . . ?
H4B C4 H4C 109.5 . . ?
O2 C5 C6 110.35(16) . . ?
O2 C5 C7 104.93(15) . . ?
C6 C5 C7 113.25(17) . . ?
O2 C5 H5 109.4 . . ?
C6 C5 H5 109.4 . . ?
C7 C5 H5 109.4 . . ?
C5 C6 H6A 109.5 . . ?
C5 C6 H6B 109.5 . . ?
H6A C6 H6B 109.5 . . ?
C5 C6 H6C 109.5 . . ?
H6A C6 H6C 109.5 . . ?
H6B C6 H6C 109.5 . . ?
C5 C7 H7A 109.5 . . ?
C5 C7 H7B 109.5 . . ?
H7A C7 H7B 109.5 . . ?
C5 C7 H7C 109.5 . . ?
H7A C7 H7C 109.5 . . ?
H7B C7 H7C 109.5 . . ?
C12 C11 C16 122.30(15) . . ?
C12 C11 N2 119.05(15) . . ?
C16 C11 N2 118.63(15) . . ?
C11 C12 C13 117.83(16) . . ?
C11 C12 C17 120.95(15) . . ?
C13 C12 C17 121.16(16) . . ?
C14 C13 C12 121.74(16) . . ?
C14 C13 H13 119.1 . . ?
C12 C13 H13 119.1 . . ?
C13 C14 C15 118.34(15) . . ?
C13 C14 C18 120.78(16) . . ?
C15 C14 C18 120.87(16) . . ?
C14 C15 C16 121.99(16) . . ?
C14 C15 H15 119.0 . . ?
C16 C15 H15 119.0 . . ?
C15 C16 C11 117.79(15) . . ?
C15 C16 C19 121.61(16) . . ?
C11 C16 C19 120.58(15) . . ?
C12 C17 H17A 109.5 . . ?
C12 C17 H17B 109.5 . . ?
H17A C17 H17B 109.5 . . ?
C12 C17 H17C 109.5 . . ?
H17A C17 H17C 109.5 . . ?
H17B C17 H17C 109.5 . . ?
C14 C18 H18A 109.5 . . ?
C14 C18 H18B 109.5 . . ?
H18A C18 H18B 109.5 . . ?
C14 C18 H18C 109.5 . . ?
H18A C18 H18C 109.5 . . ?
H18B C18 H18C 109.5 . . ?
C16 C19 H19A 109.5 . . ?
C16 C19 H19B 109.5 . . ?
H19A C19 H19B 109.5 . . ?
C16 C19 H19C 109.5 . . ?
H19A C19 H19C 109.5 . . ?
H19B C19 H19C 109.5 . . ?

loop_
_geom_bond_atom_site_label_1
_geom_bond_atom_site_label_2
_geom_bond_distance
_geom_bond_site_symmetry_2
_geom_bond_publ_flag
P1 O1 1.5709(12) . ?
P1 O2 1.5710(11) . ?
P1 N1 1.6709(15) . ?
P1 S1 1.9296(6) . ?
O1 C2 1.474(2) . ?
O2 C5 1.470(2) . ?
N1 C1 1.382(2) . ?
N1 H1 0.84(2) . ?
N2 C1 1.338(2) . ?
N2 C11 1.442(2) . ?
N2 H2 0.81(2) . ?
C1 S2 1.6722(17) . ?
C2 C4 1.498(3) . ?
C2 C3 1.502(3) . ?
C2 H2A 1.0000 . ?
C3 H3A 0.9800 . ?
C3 H3B 0.9800 . ?
C3 H3C 0.9800 . ?
C4 H4A 0.9800 . ?
C4 H4B 0.9800 . ?
C4 H4C 0.9800 . ?
C5 C6 1.492(3) . ?
C5 C7 1.512(3) . ?
C5 H5 1.0000 . ?
C6 H6A 0.9800 . ?
C6 H6B 0.9800 . ?
C6 H6C 0.9800 . ?
C7 H7A 0.9800 . ?
C7 H7B 0.9800 . ?
C7 H7C 0.9800 . ?
C11 C12 1.389(2) . ?
C11 C16 1.392(2) . ?
C12 C13 1.397(2) . ?
C12 C17 1.508(2) . ?
C13 C14 1.390(2) . ?
C13 H13 0.9500 . ?
C14 C15 1.389(2) . ?
C14 C18 1.511(2) . ?
C15 C16 1.392(2) . ?
C15 H15 0.9500 . ?
C16 C19 1.502(2) . ?
C17 H17A 0.9800 . ?
C17 H17B 0.9800 . ?
C17 H17C 0.9800 . ?
C18 H18A 0.9800 . ?
C18 H18B 0.9800 . ?
C18 H18C 0.9800 . ?
C19 H19A 0.9800 . ?
C19 H19B 0.9800 . ?
C19 H19C 0.9800 . ?

loop_
_geom_hbond_atom_site_label_D
_geom_hbond_atom_site_label_H
_geom_hbond_atom_site_label_A
_geom_hbond_distance_DH
_geom_hbond_distance_HA
_geom_hbond_distance_DA
_geom_hbond_angle_DHA
_geom_hbond_site_symmetry_A
N1 H1 S2 0.84(2) 2.55(2) 3.3878(15) 170(2) 2_576
N2 H2 S1 0.81(2) 2.62(2) 3.3415(16) 147.9(18) .

loop_
_geom_torsion_atom_site_label_1
_geom_torsion_atom_site_label_2
_geom_torsion_atom_site_label_3
_geom_torsion_atom_site_label_4
_geom_torsion
_geom_torsion_site_symmetry_1
_geom_torsion_site_symmetry_2
_geom_torsion_site_symmetry_3
_geom_torsion_site_symmetry_4
_geom_torsion_publ_flag
O2 P1 O1 C2 -86.78(13) . . . . ?
N1 P1 O1 C2 169.27(12) . . . . ?
S1 P1 O1 C2 43.16(13) . . . . ?
O1 P1 O2 C5 140.54(13) . . . . ?
N1 P1 O2 C5 -114.84(14) . . . . ?
S1 P1 O2 C5 11.76(15) . . . . ?
O1 P1 N1 C1 -69.12(16) . . . . ?
O2 P1 N1 C1 -176.96(15) . . . . ?
S1 P1 N1 C1 56.06(17) . . . . ?
C11 N2 C1 N1 -179.66(15) . . . . ?
C11 N2 C1 S2 -0.5(2) . . . . ?
P1 N1 C1 N2 -14.8(2) . . . . ?
P1 N1 C1 S2 165.97(10) . . . . ?
P1 O1 C2 C4 -152.67(13) . . . . ?
P1 O1 C2 C3 85.6(2) . . . . ?
P1 O2 C5 C6 76.04(18) . . . . ?
P1 O2 C5 C7 -161.65(14) . . . . ?
C1 N2 C11 C12 92.2(2) . . . . ?
C1 N2 C11 C16 -89.3(2) . . . . ?
C16 C11 C12 C13 0.5(3) . . . . ?
N2 C11 C12 C13 178.98(15) . . . . ?
C16 C11 C12 C17 177.43(16) . . . . ?
N2 C11 C12 C17 -4.1(2) . . . . ?
C11 C12 C13 C14 0.2(3) . . . . ?
C17 C12 C13 C14 -176.76(17) . . . . ?
C12 C13 C14 C15 -0.5(3) . . . . ?
C12 C13 C14 C18 179.07(17) . . . . ?
C13 C14 C15 C16 0.2(3) . . . . ?
C18 C14 C15 C16 -179.41(16) . . . . ?
C14 C15 C16 C11 0.5(3) . . . . ?
C14 C15 C16 C19 179.28(17) . . . . ?
C12 C11 C16 C15 -0.8(2) . . . . ?
N2 C11 C16 C15 -179.30(14) . . . . ?
C12 C11 C16 C19 -179.62(16) . . . . ?
N2 C11 C16 C19 1.9(2) . . . . ?

loop_
_cod_related_entry_id
_cod_related_entry_database
_cod_related_entry_code
1 ChemSpider 30652802
